data_7025076
loop_
_publ_author_name
'Edwards, Peter G.'
'Knight, James C.'
'Newman, Paul D.'

_publ_section_title
;
 Synthesis of (1R,4S,6R)-5,5,6-trimethyl-2-phosphabicyclo[2.2.2]octane and
 derivatives.
;
_journal_issue 16
_journal_name_full 'Dalton transactions (Cambridge, England : 2003)'
_journal_page_first 3851
_journal_page_last 3860
_journal_paper_doi 10.1039/b924983d
_journal_volume 39
_journal_year 2010
_chemical_absolute_configuration rm
_chemical_formula_moiety 'C12 H24 P, I'
_chemical_formula_sum 'C12 H24 I P'
_chemical_formula_weight 326.18
_chemical_name_common pge0506
_chemical_name_systematic
;
?
;
_space_group_IT_number 19
_symmetry_cell_setting orthorhombic
_symmetry_space_group_name_Hall 'P 2ac 2ab'
_symmetry_space_group_name_H-M 'P 21 21 21'
_atom_sites_solution_hydrogens geom
_atom_sites_solution_primary direct
_atom_sites_solution_secondary difmap
_audit_creation_method SHELXL-97
_cell_angle_alpha 90.00
_cell_angle_beta 90.00
_cell_angle_gamma 90.00
_cell_formula_units_Z 4
_cell_length_a 7.1710(2)
_cell_length_b 10.4460(3)
_cell_length_c 18.5870(5)
_cell_measurement_reflns_used 6068
_cell_measurement_temperature 150(2)
_cell_measurement_theta_max 27.485
_cell_measurement_theta_min 2.91
_cell_volume 1392.32(7)
_computing_cell_refinement 'HKL Scalepack (Otwinowski & Minor 1997)'
_computing_data_collection 'Collect (Nonius BV, 1997-2000)'
_computing_data_reduction 'HKL Denzo and Scalepack (Otwinowski & Minor 1997)'
_computing_molecular_graphics 'Ortep-3 for Windows (Farrugia, 1997)'
_computing_publication_material 'WinGX publication routines (Farrugia, 1999)'
_computing_structure_refinement 'SHELXL-97 (Sheldrick, 1997)'
_computing_structure_solution 'Sir-92 (A. Altomare et al., 1992)'
_diffrn_ambient_temperature 150(2)
_diffrn_detector_area_resol_mean 9
_diffrn_measured_fraction_theta_full 0.995
_diffrn_measured_fraction_theta_max 0.995
_diffrn_measurement_device_type KappaCCD
_diffrn_measurement_method CCD
_diffrn_radiation_monochromator graphite
_diffrn_radiation_source 'fine-focus sealed tube'
_diffrn_radiation_type MoK\a
_diffrn_radiation_wavelength 0.71073
_diffrn_reflns_av_R_equivalents 0.0848
_diffrn_reflns_av_sigmaI/netI 0.0598
_diffrn_reflns_limit_h_max 9
_diffrn_reflns_limit_h_min -8
_diffrn_reflns_limit_k_max 13
_diffrn_reflns_limit_k_min -13
_diffrn_reflns_limit_l_max 24
_diffrn_reflns_limit_l_min -24
_diffrn_reflns_number 7691
_diffrn_reflns_theta_full 27.50
_diffrn_reflns_theta_max 27.50
_diffrn_reflns_theta_min 2.93
_exptl_absorpt_coefficient_mu 2.382
_exptl_absorpt_correction_T_max 0.5551
_exptl_absorpt_correction_T_min 0.4136
_exptl_absorpt_correction_type multi-scan
_exptl_absorpt_process_details 'Sortav (Blessing, 1995)'
_exptl_crystal_colour colourless
_exptl_crystal_density_diffrn 1.556
_exptl_crystal_density_method 'not measured'
_exptl_crystal_description block
_exptl_crystal_F_000 656
_exptl_crystal_size_max 0.45
_exptl_crystal_size_mid 0.28
_exptl_crystal_size_min 0.28
_refine_diff_density_max 0.506
_refine_diff_density_min -0.916
_refine_diff_density_rms 0.121
_refine_ls_abs_structure_details 'Flack H D (1983), Acta Cryst. A39, 876-881'
_refine_ls_abs_structure_Flack -0.09(3)
_refine_ls_extinction_method none
_refine_ls_goodness_of_fit_ref 1.042
_refine_ls_hydrogen_treatment constr
_refine_ls_matrix_type full
_refine_ls_number_parameters 132
_refine_ls_number_reflns 3068
_refine_ls_number_restraints 0
_refine_ls_restrained_S_all 1.042
_refine_ls_R_factor_all 0.0348
_refine_ls_R_factor_gt 0.0317
_refine_ls_shift/su_max 0.002
_refine_ls_shift/su_mean 0.000
_refine_ls_structure_factor_coef Fsqd
_refine_ls_weighting_details 'calc w=1/[\s^2^(Fo^2^)+(0.0392P)^2^+1.1036P] where P=(Fo^2^+2Fc^2^)/3'
_refine_ls_weighting_scheme calc
_refine_ls_wR_factor_gt 0.0823
_refine_ls_wR_factor_ref 0.0836
_reflns_number_gt 2955
_reflns_number_total 3068
_reflns_threshold_expression >2sigma(I)
_cod_data_source_file b924983d.txt
_cod_data_source_block compound9
_cod_database_code 7025076

loop_
_symmetry_equiv_pos_as_xyz
'x, y, z'
'-x+1/2, -y, z+1/2'
'x+1/2, -y+1/2, -z'
'-x, y+1/2, -z+1/2'

loop_
_atom_site_label
_atom_site_type_symbol
_atom_site_fract_x
_atom_site_fract_y
_atom_site_fract_z
_atom_site_U_iso_or_equiv
_atom_site_adp_type
_atom_site_occupancy
_atom_site_symmetry_multiplicity
_atom_site_calc_flag
_atom_site_refinement_flags
C9 C 0.7758(7) 1.0552(4) 0.2703(2) 0.0223(9) Uani 1 1 d .
H1A H 0.6658 1.0535 0.3016 0.033 Uiso 1 1 calc R
H1B H 0.7718 1.1318 0.2399 0.033 Uiso 1 1 calc R
H1C H 0.8889 1.0571 0.2999 0.033 Uiso 1 1 calc R
C2 C 0.7749(8) 0.7779(4) 0.2722(2) 0.0235(9) Uani 1 1 d .
H2A H 0.8836 0.7800 0.3041 0.035 Uiso 1 1 calc R
H2B H 0.7787 0.7000 0.2428 0.035 Uiso 1 1 calc R
H2C H 0.6606 0.7783 0.3011 0.035 Uiso 1 1 calc R
C3 C 0.9743(6) 0.9149(5) 0.15296(18) 0.0216(8) Uani 1 1 d .
H3A H 1.0369 0.9993 0.1535 0.026 Uiso 1 1 calc R
H3B H 1.0660 0.8490 0.1676 0.026 Uiso 1 1 calc R
C4 C 0.8995(6) 0.8851(4) 0.0762(2) 0.0186(8) Uani 1 1 d .
H4 H 1.0088 0.8715 0.0437 0.022 Uiso 1 1 calc R
C8 C 0.7863(7) 0.7604(4) 0.0787(2) 0.0227(9) Uani 1 1 d .
H5A H 0.8542 0.6960 0.1078 0.027 Uiso 1 1 calc R
H5B H 0.7721 0.7261 0.0294 0.027 Uiso 1 1 calc R
C7 C 0.5907(7) 0.7839(4) 0.1121(2) 0.0208(9) Uani 1 1 d .
H6A H 0.4954 0.7836 0.0735 0.025 Uiso 1 1 calc R
H6B H 0.5608 0.7140 0.1461 0.025 Uiso 1 1 calc R
C1 C 0.5851(5) 0.9123(4) 0.15170(18) 0.0161(7) Uani 1 1 d .
H7 H 0.4639 0.9223 0.1777 0.019 Uiso 1 1 calc R
C5 C 0.7801(7) 0.9965(4) 0.0450(2) 0.0210(8) Uani 1 1 d .
C6 C 0.6154(6) 1.0263(4) 0.0988(2) 0.0181(8) Uani 1 1 d .
H9 H 0.6544 1.1017 0.1284 0.022 Uiso 1 1 calc R
C10 C 0.4299(7) 1.0611(5) 0.0629(2) 0.0287(10) Uani 1 1 d .
H10A H 0.3774 0.9850 0.0396 0.043 Uiso 1 1 calc R
H10B H 0.4510 1.1279 0.0268 0.043 Uiso 1 1 calc R
H10C H 0.3426 1.0927 0.0994 0.043 Uiso 1 1 calc R
C11 C 0.7136(7) 0.9570(4) -0.0305(2) 0.0274(10) Uani 1 1 d .
H11A H 0.8219 0.9385 -0.0609 0.041 Uiso 1 1 calc R
H11B H 0.6411 1.0269 -0.0518 0.041 Uiso 1 1 calc R
H11C H 0.6354 0.8803 -0.0268 0.041 Uiso 1 1 calc R
C12 C 0.8956(8) 1.1187(4) 0.0351(3) 0.0311(11) Uani 1 1 d .
H12A H 0.9986 1.1018 0.0017 0.047 Uiso 1 1 calc R
H12B H 0.9459 1.1458 0.0817 0.047 Uiso 1 1 calc R
H12C H 0.8161 1.1866 0.0155 0.047 Uiso 1 1 calc R
P1 P 0.77785(13) 0.91534(9) 0.21484(4) 0.01518(19) Uani 1 1 d .
I1 I 0.72753(4) 1.41530(2) 0.169366(13) 0.02099(9) Uani 1 1 d .

loop_
_atom_site_aniso_label
_atom_site_aniso_U_11
_atom_site_aniso_U_22
_atom_site_aniso_U_33
_atom_site_aniso_U_23
_atom_site_aniso_U_13
_atom_site_aniso_U_12
C9 0.026(2) 0.0217(19) 0.0191(17) -0.0049(14) 0.0012(17) 0.001(2)
C2 0.028(3) 0.0240(19) 0.0184(17) 0.0053(14) -0.0009(18) -0.001(2)
C3 0.0175(19) 0.030(2) 0.0173(18) 0.001(2) 0.0034(13) -0.002(2)
C4 0.020(2) 0.020(2) 0.0157(17) 0.0021(14) 0.0037(14) 0.0022(17)
C8 0.030(2) 0.0146(17) 0.0234(18) -0.0021(15) 0.0019(17) 0.006(2)
C7 0.023(2) 0.020(2) 0.0192(19) -0.0015(15) -0.0035(16) -0.0049(18)
C1 0.0196(19) 0.0140(16) 0.0148(16) 0.0021(17) -0.0003(12) 0.002(2)
C5 0.027(2) 0.0199(17) 0.0159(17) 0.0017(14) 0.0034(17) 0.0026(19)
C6 0.020(2) 0.0151(17) 0.0190(18) -0.0001(15) 0.0007(16) 0.0042(17)
C10 0.028(2) 0.031(3) 0.027(2) 0.0066(18) -0.0038(18) 0.012(2)
C11 0.034(3) 0.033(2) 0.0146(17) 0.0011(15) -0.0013(17) 0.009(2)
C12 0.039(3) 0.024(2) 0.030(2) 0.0070(18) 0.016(2) -0.002(2)
P1 0.0168(5) 0.0166(4) 0.0122(4) 0.0010(3) 0.0007(3) -0.0005(6)
I1 0.02092(14) 0.02021(14) 0.02185(13) 0.00050(10) 0.00082(9) 0.00052(11)

loop_
_atom_type_symbol
_atom_type_description
_atom_type_scat_dispersion_real
_atom_type_scat_dispersion_imag
_atom_type_scat_source
C C 0.0033 0.0016 'International Tables Vol C Tables 4.2.6.8 and 6.1.1.4'
H H 0.0000 0.0000 'International Tables Vol C Tables 4.2.6.8 and 6.1.1.4'
P P 0.1023 0.0942 'International Tables Vol C Tables 4.2.6.8 and 6.1.1.4'
I I -0.4742 1.8119 'International Tables Vol C Tables 4.2.6.8 and 6.1.1.4'

loop_
_geom_angle_atom_site_label_1
_geom_angle_atom_site_label_2
_geom_angle_atom_site_label_3
_geom_angle
P1 C9 H1A 109.5
P1 C9 H1B 109.5
H1A C9 H1B 109.5
P1 C9 H1C 109.5
H1A C9 H1C 109.5
H1B C9 H1C 109.5
P1 C2 H2A 109.5
P1 C2 H2B 109.5
H2A C2 H2B 109.5
P1 C2 H2C 109.5
H2A C2 H2C 109.5
H2B C2 H2C 109.5
C4 C3 P1 108.3(3)
C4 C3 H3A 110.0
P1 C3 H3A 110.0
C4 C3 H3B 110.0
P1 C3 H3B 110.0
H3A C3 H3B 108.4
C8 C4 C3 108.8(3)
C8 C4 C5 110.8(4)
C3 C4 C5 112.5(3)
C8 C4 H4 108.2
C3 C4 H4 108.2
C5 C4 H4 108.2
C4 C8 C7 110.8(3)
C4 C8 H5A 109.5
C7 C8 H5A 109.5
C4 C8 H5B 109.5
C7 C8 H5B 109.5
H5A C8 H5B 108.1
C1 C7 C8 110.8(3)
C1 C7 H6A 109.5
C8 C7 H6A 109.5
C1 C7 H6B 109.5
C8 C7 H6B 109.5
H6A C7 H6B 108.1
C7 C1 C6 111.2(3)
C7 C1 P1 107.9(3)
C6 C1 P1 106.7(3)
C7 C1 H7 110.3
C6 C1 H7 110.3
P1 C1 H7 110.3
C12 C5 C11 106.3(3)
C12 C5 C4 111.7(4)
C11 C5 C4 108.1(3)
C12 C5 C6 108.4(3)
C11 C5 C6 113.5(4)
C4 C5 C6 108.8(3)
C10 C6 C1 109.5(4)
C10 C6 C5 114.9(3)
C1 C6 C5 110.7(3)
C10 C6 H9 107.1
C1 C6 H9 107.1
C5 C6 H9 107.1
C6 C10 H10A 109.5
C6 C10 H10B 109.5
H10A C10 H10B 109.5
C6 C10 H10C 109.5
H10A C10 H10C 109.5
H10B C10 H10C 109.5
C5 C11 H11A 109.5
C5 C11 H11B 109.5
H11A C11 H11B 109.5
C5 C11 H11C 109.5
H11A C11 H11C 109.5
H11B C11 H11C 109.5
C5 C12 H12A 109.5
C5 C12 H12B 109.5
H12A C12 H12B 109.5
C5 C12 H12C 109.5
H12A C12 H12C 109.5
H12B C12 H12C 109.5
C2 P1 C9 108.19(18)
C2 P1 C1 111.3(2)
C9 P1 C1 112.4(2)
C2 P1 C3 112.6(2)
C9 P1 C3 111.9(2)
C1 P1 C3 100.43(17)

loop_
_geom_bond_atom_site_label_1
_geom_bond_atom_site_label_2
_geom_bond_distance
C9 P1 1.789(4)
C9 H1A 0.9800
C9 H1B 0.9800
C9 H1C 0.9800
C2 P1 1.789(4)
C2 H2A 0.9800
C2 H2B 0.9800
C2 H2C 0.9800
C3 C4 1.556(5)
C3 P1 1.819(4)
C3 H3A 0.9900
C3 H3B 0.9900
C4 C8 1.536(6)
C4 C5 1.556(6)
C4 H4 1.0000
C8 C7 1.553(6)
C8 H5A 0.9900
C8 H5B 0.9900
C7 C1 1.530(6)
C7 H6A 0.9900
C7 H6B 0.9900
C1 C6 1.559(5)
C1 P1 1.814(4)
C1 H7 1.0000
C5 C12 1.533(6)
C5 C11 1.538(5)
C5 C6 1.579(6)
C6 C10 1.532(6)
C6 H9 1.0000
C10 H10A 0.9800
C10 H10B 0.9800
C10 H10C 0.9800
C11 H11A 0.9800
C11 H11B 0.9800
C11 H11C 0.9800
C12 H12A 0.9800
C12 H12B 0.9800
C12 H12C 0.9800

loop_
_geom_torsion_atom_site_label_1
_geom_torsion_atom_site_label_2
_geom_torsion_atom_site_label_3
_geom_torsion_atom_site_label_4
_geom_torsion
P1 C3 C4 C8 -54.0(4)
P1 C3 C4 C5 69.1(4)
C3 C4 C8 C7 76.9(4)
C5 C4 C8 C7 -47.3(4)
C4 C8 C7 C1 -15.9(5)
C8 C7 C1 C6 63.8(4)
C8 C7 C1 P1 -53.0(4)
C8 C4 C5 C12 -174.5(3)
C3 C4 C5 C12 63.5(4)
C8 C4 C5 C11 -57.8(4)
C3 C4 C5 C11 -179.9(4)
C8 C4 C5 C6 65.8(4)
C3 C4 C5 C6 -56.2(5)
C7 C1 C6 C10 83.5(4)
P1 C1 C6 C10 -159.1(3)
C7 C1 C6 C5 -44.2(4)
P1 C1 C6 C5 73.2(4)
C12 C5 C6 C10 95.7(5)
C11 C5 C6 C10 -22.2(5)
C4 C5 C6 C10 -142.6(4)
C12 C5 C6 C1 -139.6(4)
C11 C5 C6 C1 102.5(4)
C4 C5 C6 C1 -17.9(5)
C7 C1 P1 C2 -53.5(3)
C6 C1 P1 C2 -173.1(3)
C7 C1 P1 C9 -175.0(3)
C6 C1 P1 C9 65.4(3)
C7 C1 P1 C3 65.9(3)
C6 C1 P1 C3 -53.7(3)
C4 C3 P1 C2 107.4(3)
C4 C3 P1 C9 -130.5(3)
C4 C3 P1 C1 -11.0(3)
